data_4346102
loop_
_publ_author_name
'Brown, Jessie L.'
'Jones, Matthew B.'
'Gaunt, Andrew J.'
'Scott, Brian L.'
'MacBeth, Cora E.'
'Gordon, John C.'

_publ_section_title
;
 Lanthanide(III) di- and tetra-nuclear complexes supported by a chelating
 tripodal tris(amidate) ligand.
;
_journal_issue 8
_journal_name_full 'Inorganic chemistry'
_journal_page_first 4064
_journal_page_last 4075
_journal_paper_doi 10.1021/acs.inorgchem.5b00299
_journal_volume 54
_journal_year 2015
_chemical_formula_sum 'C162 H226 Ce4 N16 O12'
_chemical_formula_weight 3150.07
_space_group_IT_number 15
_space_group_name_Hall '-C 2yc'
_space_group_name_H-M_alt 'C 1 2/c 1'
_symmetry_cell_setting monoclinic
_symmetry_space_group_name_H-M 'C 1 2/c 1'
_atom_sites_solution_hydrogens geom
_atom_sites_solution_primary direct
_atom_sites_solution_secondary difmap
_audit_creation_method SHELXL-97
_cell_angle_alpha 90.00
_cell_angle_beta 108.002(2)
_cell_angle_gamma 90.00
_cell_formula_units_Z 8
_cell_length_a 67.248(12)
_cell_length_b 15.982(3)
_cell_length_c 30.730(6)
_cell_measurement_temperature 120(1)
_cell_volume 31410(10)
_computing_cell_refinement 'SAINT+, v. 7.66a (Bruker AXS, 2009)'
_computing_data_collection 'APEX II, v. 7.0 (Bruker AXS, 2009)'
_computing_data_reduction 'SAINT+, v. 7.66a (Bruker AXS, 2009)'
_computing_molecular_graphics 'SHELXTL, v. 6.14, (Bruker AXS, 2000)'
_computing_publication_material 'SHELXTL, v. 6.14, (Bruker AXS, 2000)'
_computing_structure_refinement 'SHELXL-97 (Sheldrick, 1997)'
_computing_structure_solution 'SHELXS-97 (Sheldrick, 1990)'
_diffrn_ambient_temperature 120(1)
_diffrn_measured_fraction_theta_full 1.000
_diffrn_measured_fraction_theta_max 0.995
_diffrn_measurement_device_type 'Bruker D8 with APEXII CCD'
_diffrn_measurement_method '\w scans'
_diffrn_radiation_monochromator graphite
_diffrn_radiation_source 'fine-focus sealed tube'
_diffrn_radiation_type MoK\a
_diffrn_radiation_wavelength 0.71073
_diffrn_reflns_av_R_equivalents 0.0996
_diffrn_reflns_av_sigmaI/netI 0.0827
_diffrn_reflns_limit_h_max 81
_diffrn_reflns_limit_h_min -81
_diffrn_reflns_limit_k_max 19
_diffrn_reflns_limit_k_min -19
_diffrn_reflns_limit_l_max 37
_diffrn_reflns_limit_l_min -37
_diffrn_reflns_number 154417
_diffrn_reflns_theta_full 25.00
_diffrn_reflns_theta_max 25.71
_diffrn_reflns_theta_min 1.84
_diffrn_standards_decay_% 0
_diffrn_standards_interval_count 0
_diffrn_standards_interval_time 0
_diffrn_standards_number 0
_exptl_absorpt_coefficient_mu 1.200
_exptl_absorpt_correction_T_max 0.8894
_exptl_absorpt_correction_T_min 0.8312
_exptl_absorpt_correction_type multi-scan
_exptl_absorpt_process_details 'SADABS v. 2.03 (Sheldrick, 2008)'
_exptl_crystal_colour 'pale orange'
_exptl_crystal_density_diffrn 1.332
_exptl_crystal_density_method 'not measured'
_exptl_crystal_description block
_exptl_crystal_F_000 13104
_exptl_crystal_size_max 0.16
_exptl_crystal_size_mid 0.14
_exptl_crystal_size_min 0.10
_platon_squeeze_details
;
Five hexane solvent molecules per tetramer were treated
using squeeze.
;
_refine_diff_density_max 0.948
_refine_diff_density_min -1.680
_refine_diff_density_rms 0.098
_refine_ls_extinction_method none
_refine_ls_goodness_of_fit_ref 0.915
_refine_ls_hydrogen_treatment constr
_refine_ls_matrix_type full
_refine_ls_number_parameters 1621
_refine_ls_number_reflns 29777
_refine_ls_number_restraints 44
_refine_ls_restrained_S_all 0.916
_refine_ls_R_factor_all 0.0758
_refine_ls_R_factor_gt 0.0449
_refine_ls_shift/su_max 0.001
_refine_ls_shift/su_mean 0.000
_refine_ls_structure_factor_coef Fsqd
_refine_ls_weighting_details 'calc w=1/[\s^2^(Fo^2^)+(0.0498P)^2^+0.0000P] where P=(Fo^2^+2Fc^2^)/3'
_refine_ls_weighting_scheme calc
_refine_ls_wR_factor_gt 0.0963
_refine_ls_wR_factor_ref 0.1060
_reflns_number_gt 20106
_reflns_number_total 29777
_reflns_threshold_expression >2sigma(I)
_cod_data_source_file ic5b00299_si_004.cif
_cod_data_source_block Complex_4
_cod_original_sg_symbol_H-M 'C 2/c'
_cod_database_code 4346102

loop_
_symmetry_equiv_pos_as_xyz
'x, y, z'
'-x, y, -z+1/2'
'x+1/2, y+1/2, z'
'-x+1/2, y+1/2, -z+1/2'
'-x, -y, -z'
'x, -y, z-1/2'
'-x+1/2, -y+1/2, -z'
'x+1/2, -y+1/2, z-1/2'

loop_
_atom_site_label
_atom_site_type_symbol
_atom_site_fract_x
_atom_site_fract_y
_atom_site_fract_z
_atom_site_U_iso_or_equiv
_atom_site_adp_type
_atom_site_occupancy
_atom_site_symmetry_multiplicity
_atom_site_calc_flag
_atom_site_refinement_flags
_atom_site_disorder_assembly
_atom_site_disorder_group
Ce1 Ce 0.193629(4) 0.417297(16) 0.287350(9) 0.02269(7) Uani 1 1 d . . .
Ce2 Ce 0.166100(4) 0.587758(15) 0.182479(9) 0.01962(6) Uani 1 1 d . . .
Ce3 Ce 0.107241(4) 0.562017(15) 0.084799(9) 0.02320(7) Uani 1 1 d . A .
Ce4 Ce 0.073232(4) 0.742776(17) -0.005264(12) 0.03782(9) Uani 1 1 d . . .
N1 N 0.17465(6) 0.3553(2) 0.37907(13) 0.0262(9) Uani 1 1 d . . .
N2 N 0.16954(6) 0.4974(2) 0.32363(13) 0.0287(9) Uani 1 1 d . . .
N3 N 0.17186(6) 0.2924(2) 0.29519(13) 0.0299(9) Uani 1 1 d . . .
N4 N 0.21342(6) 0.3803(2) 0.36958(13) 0.0280(9) Uani 1 1 d . . .
N5 N 0.21034(6) 0.7172(2) 0.16620(12) 0.0241(9) Uani 1 1 d . . .
N6 N 0.19789(5) 0.5510(2) 0.15729(11) 0.0190(8) Uani 1 1 d . . .
N7 N 0.16680(5) 0.7239(2) 0.13555(12) 0.0217(8) Uani 1 1 d . . .
N8 N 0.19494(6) 0.6711(2) 0.23706(12) 0.0243(9) Uani 1 1 d . . .
N9 N 0.08146(6) 0.3577(2) 0.03560(14) 0.0325(10) Uani 1 1 d . . .
N10 N 0.10411(6) 0.4829(2) 0.01000(13) 0.0262(9) Uani 1 1 d . A .
N11 N 0.11125(6) 0.4096(2) 0.11694(13) 0.0280(9) Uani 1 1 d . A .
N12 N 0.06973(6) 0.5110(2) 0.06213(15) 0.0325(10) Uani 1 1 d . A .
N13 N 0.05901(10) 0.9456(3) 0.0196(2) 0.074(2) Uani 1 1 d . . .
N14 N 0.04132(7) 0.8296(3) -0.0450(2) 0.0711(19) Uani 1 1 d . A .
N15 N 0.09076(6) 0.8826(2) -0.00756(15) 0.0325(10) Uani 1 1 d . A .
N16 N 0.06703(7) 0.7955(3) 0.06771(18) 0.0523(14) Uani 1 1 d . A .
O14 O 0.16178(5) 0.50800(18) 0.24887(10) 0.0265(7) Uani 1 1 d . . .
O2 O 0.19957(5) 0.27119(18) 0.27187(11) 0.0287(8) Uani 1 1 d . . .
O3 O 0.22343(5) 0.4876(2) 0.33714(10) 0.0348(8) Uani 1 1 d . . .
O4 O 0.19540(4) 0.47572(17) 0.21546(10) 0.0229(7) Uani 1 1 d . . .
O5 O 0.14201(4) 0.63352(17) 0.10226(10) 0.0236(7) Uani 1 1 d . . .
O6 O 0.16239(5) 0.69359(19) 0.23453(11) 0.0291(8) Uani 1 1 d . . .
O7 O 0.09248(4) 0.61190(19) 0.00007(11) 0.0302(8) Uani 1 1 d . A .
O8 O 0.14026(4) 0.48393(18) 0.13605(10) 0.0260(7) Uani 1 1 d . A .
O9 O 0.08410(5) 0.5656(2) 0.13062(12) 0.0366(8) Uani 1 1 d . A .
O11 O 0.08741(5) 0.79322(19) -0.06424(11) 0.0366(8) Uani 1 1 d . A .
O12 O 0.09296(5) 0.70709(18) 0.07746(11) 0.0305(8) Uani 1 1 d . A .
C1 C 0.17316(7) 0.4358(3) 0.39806(16) 0.0256(11) Uani 1 1 d . . .
C2 C 0.17525(7) 0.4466(3) 0.44337(17) 0.0318(12) Uani 1 1 d . . .
H2 H 0.1775 0.4000 0.4624 0.038 Uiso 1 1 calc R . .
C3 C 0.17407(7) 0.5248(3) 0.46191(18) 0.0374(13) Uani 1 1 d . . .
H3 H 0.1753 0.5302 0.4928 0.045 Uiso 1 1 calc R . .
C4 C 0.17101(8) 0.5942(3) 0.43428(17) 0.0368(13) Uani 1 1 d . . .
H4 H 0.1707 0.6472 0.4466 0.044 Uiso 1 1 calc R . .
C5 C 0.16834(8) 0.5852(3) 0.38838(17) 0.0358(12) Uani 1 1 d . . .
H5 H 0.1660 0.6324 0.3698 0.043 Uiso 1 1 calc R . .
C6 C 0.16909(7) 0.5061(3) 0.36890(16) 0.0287(11) Uani 1 1 d . . .
C7 C 0.15534(8) 0.5157(3) 0.28554(16) 0.0290(11) Uani 1 1 d . . .
C8 C 0.13230(8) 0.5390(3) 0.27683(18) 0.0359(13) Uani 1 1 d . . .
C9 C 0.12080(9) 0.5327(5) 0.2262(2) 0.076(2) Uani 1 1 d . . .
H9A H 0.1219 0.4766 0.2160 0.114 Uiso 1 1 calc R . .
H9B H 0.1268 0.5709 0.2098 0.114 Uiso 1 1 calc R . .
H9C H 0.1063 0.5464 0.2207 0.114 Uiso 1 1 calc R . .
C10 C 0.13022(9) 0.6319(4) 0.2893(2) 0.067(2) Uani 1 1 d . . .
H10A H 0.1158 0.6485 0.2780 0.101 Uiso 1 1 calc R . .
H10B H 0.1384 0.6663 0.2756 0.101 Uiso 1 1 calc R . .
H10C H 0.1352 0.6385 0.3219 0.101 Uiso 1 1 calc R . .
C11 C 0.12262(9) 0.4873(4) 0.3051(2) 0.067(2) Uani 1 1 d . . .
H11A H 0.1306 0.4926 0.3368 0.101 Uiso 1 1 calc R . .
H11B H 0.1224 0.4297 0.2961 0.101 Uiso 1 1 calc R . .
H11C H 0.1086 0.5061 0.3008 0.101 Uiso 1 1 calc R . .
C12 C 0.15564(7) 0.3150(3) 0.35332(16) 0.0263(11) Uani 1 1 d . . .
C13 C 0.13837(7) 0.3112(3) 0.36885(17) 0.0339(12) Uani 1 1 d . . .
H13 H 0.1390 0.3350 0.3969 0.041 Uiso 1 1 calc R . .
C14 C 0.12015(8) 0.2721(3) 0.34286(18) 0.0369(13) Uani 1 1 d . . .
H14 H 0.1086 0.2692 0.3535 0.044 Uiso 1 1 calc R . .
C15 C 0.11927(8) 0.2378(3) 0.30117(19) 0.0380(13) Uani 1 1 d . . .
H15 H 0.1071 0.2110 0.2838 0.046 Uiso 1 1 calc R . .
C16 C 0.13615(8) 0.2428(3) 0.28494(18) 0.0353(12) Uani 1 1 d . . .
H16 H 0.1352 0.2213 0.2562 0.042 Uiso 1 1 calc R . .
C17 C 0.15485(7) 0.2802(3) 0.31164(17) 0.0323(12) Uani 1 1 d . . .
C18 C 0.18522(8) 0.2383(3) 0.28749(16) 0.0308(12) Uani 1 1 d . . .
C19 C 0.18654(7) 0.1429(3) 0.29347(17) 0.0309(12) Uani 1 1 d . . .
C20 C 0.17949(9) 0.1054(3) 0.24506(18) 0.0479(15) Uani 1 1 d . . .
H20A H 0.1652 0.1206 0.2299 0.072 Uiso 1 1 calc R . .
H20B H 0.1806 0.0455 0.2470 0.072 Uiso 1 1 calc R . .
H20C H 0.1882 0.1265 0.2280 0.072 Uiso 1 1 calc R . .
C21 C 0.20912(8) 0.1188(3) 0.3182(2) 0.0465(15) Uani 1 1 d . . .
H21A H 0.2180 0.1402 0.3016 0.070 Uiso 1 1 calc R . .
H21B H 0.2103 0.0590 0.3201 0.070 Uiso 1 1 calc R . .
H21C H 0.2133 0.1421 0.3484 0.070 Uiso 1 1 calc R . .
C22 C 0.17316(8) 0.1073(3) 0.32113(19) 0.0426(14) Uani 1 1 d . . .
H22A H 0.1759 0.1377 0.3493 0.064 Uiso 1 1 calc R . .
H22B H 0.1765 0.0493 0.3276 0.064 Uiso 1 1 calc R . .
H22C H 0.1586 0.1125 0.3038 0.064 Uiso 1 1 calc R . .
C23 C 0.19156(7) 0.3025(3) 0.40405(15) 0.0240(10) Uani 1 1 d . . .
C24 C 0.18824(8) 0.2365(3) 0.43011(17) 0.0352(12) Uani 1 1 d . . .
H24 H 0.1749 0.2264 0.4321 0.042 Uiso 1 1 calc R . .
C25 C 0.20489(8) 0.1851(3) 0.45335(17) 0.0398(13) Uani 1 1 d . . .
H25 H 0.2026 0.1412 0.4711 0.048 Uiso 1 1 calc R . .
C26 C 0.22449(8) 0.1987(3) 0.45030(17) 0.0350(12) Uani 1 1 d . . .
H26 H 0.2356 0.1644 0.4659 0.042 Uiso 1 1 calc R . .
C27 C 0.22765(8) 0.2650(3) 0.42343(16) 0.0351(12) Uani 1 1 d . . .
H27 H 0.2409 0.2734 0.4205 0.042 Uiso 1 1 calc R . .
C28 C 0.21136(7) 0.3188(3) 0.40095(16) 0.0280(11) Uani 1 1 d . . .
C29 C 0.22483(7) 0.4492(3) 0.37470(17) 0.0300(11) Uani 1 1 d . . .
C30 C 0.23915(8) 0.4871(3) 0.41885(16) 0.0326(12) Uani 1 1 d . . .
C31 C 0.23884(14) 0.5810(4) 0.4133(2) 0.107(3) Uani 1 1 d . . .
H31A H 0.2247 0.6007 0.4052 0.160 Uiso 1 1 calc R . .
H31B H 0.2448 0.5956 0.3896 0.160 Uiso 1 1 calc R . .
H31C H 0.2469 0.6064 0.4415 0.160 Uiso 1 1 calc R . .
C32 C 0.23303(9) 0.4659(4) 0.46109(17) 0.0482(15) Uani 1 1 d . . .
H32A H 0.2186 0.4804 0.4560 0.072 Uiso 1 1 calc R . .
H32B H 0.2417 0.4969 0.4868 0.072 Uiso 1 1 calc R . .
H32C H 0.2349 0.4071 0.4673 0.072 Uiso 1 1 calc R . .
C33 C 0.26145(9) 0.4559(5) 0.4256(2) 0.093(3) Uani 1 1 d . . .
H33A H 0.2708 0.4817 0.4523 0.140 Uiso 1 1 calc R . .
H33B H 0.2656 0.4701 0.3992 0.140 Uiso 1 1 calc R . .
H33C H 0.2619 0.3962 0.4294 0.140 Uiso 1 1 calc R . .
C34 C 0.21206(7) 0.6704(3) 0.12855(15) 0.0233(10) Uani 1 1 d . . .
C35 C 0.21892(7) 0.7069(3) 0.09451(15) 0.0304(12) Uani 1 1 d . . .
H35 H 0.2231 0.7626 0.0975 0.036 Uiso 1 1 calc R . .
C36 C 0.21966(7) 0.6627(3) 0.05643(17) 0.0356(13) Uani 1 1 d . . .
H36 H 0.2242 0.6881 0.0339 0.043 Uiso 1 1 calc R . .
C37 C 0.21352(7) 0.5792(3) 0.05247(15) 0.0300(11) Uani 1 1 d . . .
H37 H 0.2141 0.5483 0.0273 0.036 Uiso 1 1 calc R . .
C38 C 0.20664(6) 0.5422(3) 0.08542(15) 0.0252(11) Uani 1 1 d . . .
H38 H 0.2022 0.4868 0.0817 0.030 Uiso 1 1 calc R . .
C39 C 0.20615(6) 0.5857(3) 0.12439(14) 0.0202(10) Uani 1 1 d . . .
C40 C 0.20629(7) 0.4948(3) 0.18799(15) 0.0219(10) Uani 1 1 d . . .
C41 C 0.22676(7) 0.4451(3) 0.19487(15) 0.0253(11) Uani 1 1 d . . .
C42 C 0.24390(7) 0.4928(3) 0.18341(17) 0.0331(12) Uani 1 1 d . . .
H42A H 0.2564 0.4597 0.1914 0.050 Uiso 1 1 calc R . .
H42B H 0.2465 0.5443 0.2003 0.050 Uiso 1 1 calc R . .
H42C H 0.2396 0.5048 0.1512 0.050 Uiso 1 1 calc R . .
C43 C 0.22090(8) 0.3657(3) 0.16553(16) 0.0349(12) Uani 1 1 d . . .
H43A H 0.2158 0.3809 0.1338 0.052 Uiso 1 1 calc R . .
H43B H 0.2102 0.3358 0.1738 0.052 Uiso 1 1 calc R . .
H43C H 0.2330 0.3308 0.1707 0.052 Uiso 1 1 calc R . .
C44 C 0.23540(7) 0.4183(3) 0.24538(15) 0.0307(11) Uani 1 1 d . . .
H44A H 0.2489 0.3926 0.2507 0.046 Uiso 1 1 calc R . .
H44B H 0.2260 0.3790 0.2522 0.046 Uiso 1 1 calc R . .
H44C H 0.2368 0.4666 0.2647 0.046 Uiso 1 1 calc R . .
C45 C 0.20022(7) 0.7962(3) 0.15840(15) 0.0227(10) Uani 1 1 d . . .
C46 C 0.21160(7) 0.8712(3) 0.16781(15) 0.0308(12) Uani 1 1 d . . .
H46 H 0.2261 0.8695 0.1784 0.037 Uiso 1 1 calc R . .
C47 C 0.20147(8) 0.9474(3) 0.16157(17) 0.0368(13) Uani 1 1 d . . .
H47 H 0.2092 0.9968 0.1675 0.044 Uiso 1 1 calc R . .
C48 C 0.17968(8) 0.9503(3) 0.14642(17) 0.0372(13) Uani 1 1 d . . .
H48 H 0.1728 1.0013 0.1433 0.045 Uiso 1 1 calc R . .
C49 C 0.16836(7) 0.8760(3) 0.13593(16) 0.0291(11) Uani 1 1 d . . .
H49 H 0.1538 0.8779 0.1252 0.035 Uiso 1 1 calc R . .
C50 C 0.17846(7) 0.7993(3) 0.14126(15) 0.0233(10) Uani 1 1 d . . .
C51 C 0.15388(7) 0.6967(3) 0.09753(16) 0.0230(10) Uani 1 1 d . . .
C52 C 0.15110(7) 0.7228(3) 0.04813(15) 0.0236(10) Uani 1 1 d . . .
C53 C 0.16754(7) 0.7824(4) 0.04104(17) 0.0416(14) Uani 1 1 d . . .
H53A H 0.1667 0.8351 0.0553 0.062 Uiso 1 1 calc R . .
H53B H 0.1651 0.7907 0.0089 0.062 Uiso 1 1 calc R . .
H53C H 0.1812 0.7589 0.0545 0.062 Uiso 1 1 calc R . .
C54 C 0.15155(8) 0.6424(3) 0.02112(17) 0.0406(13) Uani 1 1 d . . .
H54A H 0.1646 0.6138 0.0346 0.061 Uiso 1 1 calc R . .
H54B H 0.1502 0.6564 -0.0101 0.061 Uiso 1 1 calc R . .
H54C H 0.1402 0.6068 0.0219 0.061 Uiso 1 1 calc R . .
C55 C 0.12977(7) 0.7638(3) 0.02918(16) 0.0332(12) Uani 1 1 d . . .
H55A H 0.1191 0.7253 0.0312 0.050 Uiso 1 1 calc R . .
H55B H 0.1275 0.7789 -0.0022 0.050 Uiso 1 1 calc R . .
H55C H 0.1292 0.8131 0.0466 0.050 Uiso 1 1 calc R . .
C56 C 0.22479(7) 0.7007(3) 0.21091(15) 0.0225(10) Uani 1 1 d . . .
C57 C 0.24628(7) 0.7051(3) 0.21913(15) 0.0254(11) Uani 1 1 d . . .
H57 H 0.2515 0.7205 0.1955 0.031 Uiso 1 1 calc R . .
C58 C 0.26017(7) 0.6869(3) 0.26201(16) 0.0292(11) Uani 1 1 d . . .
H58 H 0.2745 0.6912 0.2674 0.035 Uiso 1 1 calc R . .
C59 C 0.25215(7) 0.6623(3) 0.29646(16) 0.0298(11) Uani 1 1 d . . .
H59 H 0.2613 0.6482 0.3250 0.036 Uiso 1 1 calc R . .
C60 C 0.23073(7) 0.6584(3) 0.28914(15) 0.0254(11) Uani 1 1 d . . .
H60 H 0.2257 0.6412 0.3126 0.031 Uiso 1 1 calc R . .
C61 C 0.21682(7) 0.6802(3) 0.24668(15) 0.0247(11) Uani 1 1 d . . .
C62 C 0.18179(7) 0.7178(3) 0.24957(15) 0.0265(11) Uani 1 1 d . . .
C63 C 0.18604(8) 0.7957(3) 0.28044(16) 0.0329(12) Uani 1 1 d . . .
C64 C 0.16735(9) 0.8551(3) 0.2624(2) 0.0519(16) Uani 1 1 d . . .
H64A H 0.1661 0.8711 0.2316 0.078 Uiso 1 1 calc R . .
H64B H 0.1695 0.9041 0.2814 0.078 Uiso 1 1 calc R . .
H64C H 0.1548 0.8273 0.2630 0.078 Uiso 1 1 calc R . .
C65 C 0.18698(10) 0.7663(3) 0.32803(18) 0.0547(17) Uani 1 1 d . . .
H65A H 0.1740 0.7404 0.3269 0.082 Uiso 1 1 calc R . .
H65B H 0.1895 0.8133 0.3484 0.082 Uiso 1 1 calc R . .
H65C H 0.1981 0.7265 0.3388 0.082 Uiso 1 1 calc R . .
C66 C 0.20581(8) 0.8451(3) 0.28184(18) 0.0430(14) Uani 1 1 d . . .
H66A H 0.2179 0.8115 0.2959 0.064 Uiso 1 1 calc R . .
H66B H 0.2064 0.8954 0.2993 0.064 Uiso 1 1 calc R . .
H66C H 0.2054 0.8592 0.2512 0.064 Uiso 1 1 calc R . .
C67 C 0.09659(7) 0.3353(3) 0.01367(17) 0.0312(12) Uani 1 1 d . . .
C68 C 0.10078(8) 0.2518(3) 0.00687(18) 0.0381(13) Uani 1 1 d . . .
H68 H 0.0931 0.2097 0.0151 0.046 Uiso 1 1 calc R . .
C69 C 0.11613(9) 0.2318(3) -0.01180(18) 0.0434(14) Uani 1 1 d . . .
H69 H 0.1188 0.1759 -0.0163 0.052 Uiso 1 1 calc R . .
C70 C 0.12789(9) 0.2942(3) -0.02422(19) 0.0472(15) Uani 1 1 d . . .
H70 H 0.1384 0.2802 -0.0367 0.057 Uiso 1 1 calc R . .
C71 C 0.12367(8) 0.3772(3) -0.01768(17) 0.0359(12) Uani 1 1 d . . .
H71 H 0.1316 0.4190 -0.0255 0.043 Uiso 1 1 calc R . .
C72 C 0.10796(7) 0.3987(3) 0.00023(16) 0.0280(11) Uani 1 1 d . . .
C73 C 0.09456(7) 0.5400(3) -0.01865(17) 0.0306(12) Uani 1 1 d . . .
C74 C 0.08652(8) 0.5387(3) -0.07082(17) 0.0386(13) Uani 1 1 d . . .
C75 C 0.10376(9) 0.5792(4) -0.08750(18) 0.0500(16) Uani 1 1 d . . .
H75A H 0.1068 0.6343 -0.0746 0.075 Uiso 1 1 calc R A .
H75B H 0.0990 0.5831 -0.1203 0.075 Uiso 1 1 calc R . .
H75C H 0.1162 0.5455 -0.0779 0.075 Uiso 1 1 calc R . .
C76 C 0.06680(8) 0.5927(3) -0.08784(19) 0.0525(16) Uani 1 1 d . . .
H76A H 0.0574 0.5793 -0.0708 0.079 Uiso 1 1 calc R A .
H76B H 0.0601 0.5818 -0.1197 0.079 Uiso 1 1 calc R . .
H76C H 0.0706 0.6507 -0.0837 0.079 Uiso 1 1 calc R . .
C77 C 0.08106(9) 0.4514(3) -0.09228(18) 0.0518(16) Uani 1 1 d . . .
H77A H 0.0937 0.4198 -0.0879 0.078 Uiso 1 1 calc R A .
H77B H 0.0739 0.4570 -0.1244 0.078 Uiso 1 1 calc R . .
H77C H 0.0722 0.4229 -0.0779 0.078 Uiso 1 1 calc R . .
C78 C 0.08223(7) 0.3192(3) 0.07780(17) 0.0300(12) Uani 1 1 d . . .
C79 C 0.06717(7) 0.2603(3) 0.07960(17) 0.0322(12) Uani 1 1 d . . .
H79 H 0.0567 0.2455 0.0530 0.039 Uiso 1 1 calc R . .
C80 C 0.06779(8) 0.2235(3) 0.12132(19) 0.0385(13) Uani 1 1 d . . .
H80 H 0.0577 0.1845 0.1225 0.046 Uiso 1 1 calc R . .
C81 C 0.08353(8) 0.2454(3) 0.16080(18) 0.0375(13) Uani 1 1 d . . .
H81 H 0.0842 0.2206 0.1886 0.045 Uiso 1 1 calc R . .
C82 C 0.09846(8) 0.3049(3) 0.15876(18) 0.0368(13) Uani 1 1 d . . .
H82 H 0.1088 0.3203 0.1855 0.044 Uiso 1 1 calc R . .
C83 C 0.09814(7) 0.3414(3) 0.11740(17) 0.0287(11) Uani 1 1 d . . .
C84 C 0.13169(7) 0.4097(3) 0.12987(16) 0.0283(11) Uani 1 1 d . . .
C85 C 0.14691(7) 0.3365(3) 0.13484(16) 0.0280(11) Uani 1 1 d . . .
C86 C 0.13700(8) 0.2513(3) 0.1185(2) 0.0487(16) Uani 1 1 d . . .
H86A H 0.1289 0.2336 0.1377 0.073 Uiso 1 1 calc R A .
H86B H 0.1478 0.2111 0.1202 0.073 Uiso 1 1 calc R . .
H86C H 0.1281 0.2559 0.0875 0.073 Uiso 1 1 calc R . .
C87 C 0.15912(8) 0.3276(3) 0.18555(17) 0.0376(13) Uani 1 1 d . . .
H87A H 0.1661 0.3794 0.1967 0.056 Uiso 1 1 calc R A .
H87B H 0.1693 0.2838 0.1895 0.056 Uiso 1 1 calc R . .
H87C H 0.1497 0.3140 0.2024 0.056 Uiso 1 1 calc R . .
C88 C 0.16167(8) 0.3587(3) 0.10757(18) 0.0466(15) Uani 1 1 d . . .
H88A H 0.1539 0.3622 0.0757 0.070 Uiso 1 1 calc R A .
H88B H 0.1722 0.3162 0.1120 0.070 Uiso 1 1 calc R . .
H88C H 0.1682 0.4115 0.1179 0.070 Uiso 1 1 calc R . .
C89 C 0.06195(8) 0.3946(3) 0.00933(19) 0.0379(13) Uani 1 1 d . . .
C90 C 0.04959(8) 0.3566(4) -0.03066(19) 0.0513(16) Uani 1 1 d . . .
H90 H 0.0539 0.3069 -0.0407 0.062 Uiso 1 1 calc R . .
C91 C 0.03067(9) 0.3937(4) -0.0557(2) 0.065(2) Uani 1 1 d . . .
H91 H 0.0222 0.3679 -0.0820 0.079 Uiso 1 1 calc R . .
C92 C 0.02471(9) 0.4674(4) -0.0415(2) 0.065(2) Uani 1 1 d . . .
H92 H 0.0122 0.4916 -0.0586 0.077 Uiso 1 1 calc R . .
C93 C 0.03685(8) 0.5077(4) -0.0021(2) 0.0491(16) Uani 1 1 d . . .
H93 H 0.0327 0.5587 0.0066 0.059 Uiso 1 1 calc R . .
C94 C 0.05558(7) 0.4697(3) 0.02428(19) 0.0375(13) Uani 1 1 d . . .
C95 C 0.06815(7) 0.5277(3) 0.1027(2) 0.0362(13) Uani 1 1 d . . .
C96 C 0.05006(8) 0.5100(3) 0.1219(2) 0.0469(15) Uani 1 1 d . . .
C97 C 0.03670(9) 0.5888(4) 0.1148(2) 0.0645(19) Uani 1 1 d . . .
H97A H 0.0451 0.6349 0.1303 0.097 Uiso 1 1 calc R A .
H97B H 0.0253 0.5804 0.1270 0.097 Uiso 1 1 calc R . .
H97C H 0.0313 0.6009 0.0827 0.097 Uiso 1 1 calc R . .
C98 C 0.03636(9) 0.4360(4) 0.1001(2) 0.069(2) Uani 1 1 d . . .
H98A H 0.0291 0.4483 0.0686 0.104 Uiso 1 1 calc R A .
H98B H 0.0264 0.4256 0.1160 0.104 Uiso 1 1 calc R . .
H98C H 0.0449 0.3873 0.1019 0.104 Uiso 1 1 calc R . .
C99 C 0.05937(10) 0.4931(5) 0.1738(2) 0.084(2) Uani 1 1 d . . .
H99A H 0.0692 0.4479 0.1787 0.126 Uiso 1 1 calc R A .
H99B H 0.0483 0.4784 0.1862 0.126 Uiso 1 1 calc R . .
H99C H 0.0663 0.5425 0.1888 0.126 Uiso 1 1 calc R . .
O13 O 0.03770(5) 0.6967(2) -0.03056(17) 0.0742(15) Uani 1 1 d . A .
C10A C 0.05029(15) 0.9820(6) -0.0117(3) 0.043(4) Uani 0.50 1 d PG A 1
C11A C 0.04977(15) 1.0668(5) -0.0219(3) 0.058(4) Uani 0.50 1 d PG A 1
H11D H 0.0572 1.1047 0.0000 0.070 Uiso 0.50 1 calc PR A 1
C12A C 0.03807(15) 1.0951(4) -0.0650(4) 0.058(4) Uani 0.50 1 d PGU A 1
H12A H 0.0377 1.1518 -0.0719 0.070 Uiso 0.50 1 calc PR A 1
C13A C 0.02689(14) 1.0385(5) -0.0979(3) 0.057(5) Uani 0.50 1 d PG A 1
H13A H 0.0191 1.0574 -0.1267 0.069 Uiso 0.50 1 calc PR A 1
C14A C 0.02741(14) 0.9536(5) -0.0876(3) 0.062(4) Uani 0.50 1 d PG A 1
H14A H 0.0199 0.9158 -0.1096 0.074 Uiso 0.50 1 calc PR A 1
C15A C 0.03911(14) 0.9254(4) -0.0445(3) 0.045(4) Uani 0.50 1 d PGU A 1
C10B C 0.04586(14) 0.9675(4) -0.03397(18) 0.026(3) Uani 0.50 1 d PG A 2
C11B C 0.04482(14) 1.0513(4) -0.0465(2) 0.032(3) Uani 0.50 1 d PG A 2
H11E H 0.0507 1.0920 -0.0247 0.038 Uiso 0.50 1 calc PR A 2
C12B C 0.03498(13) 1.0743(3) -0.0917(2) 0.026(2) Uani 0.50 1 d PG A 2
H12B H 0.0343 1.1304 -0.1001 0.031 Uiso 0.50 1 calc PR A 2
C13B C 0.02618(13) 1.0135(4) -0.12431(18) 0.033(3) Uani 0.50 1 d PG A 2
H13B H 0.0196 1.0289 -0.1545 0.040 Uiso 0.50 1 calc PR A 2
C14B C 0.02722(12) 0.9297(4) -0.1117(2) 0.029(3) Uani 0.50 1 d PG A 2
H14B H 0.0213 0.8890 -0.1336 0.035 Uiso 0.50 1 calc PR A 2
C15B C 0.03706(12) 0.9067(3) -0.0666(2) 0.022(2) Uani 0.50 1 d PGU A 2
C16A C 0.02964(18) 0.7778(10) -0.0282(5) 0.049(4) Uani 0.50 1 d PD A 1
C17A C 0.00698(18) 0.7879(8) -0.0279(6) 0.072(5) Uani 0.50 1 d PD A 1
C18A C 0.00232(18) 0.8703(8) -0.0102(6) 0.085(6) Uani 0.50 1 d PD A 1
H18A H 0.0048 0.9145 -0.0290 0.128 Uiso 0.50 1 calc PR A 1
H18B H 0.0112 0.8778 0.0207 0.128 Uiso 0.50 1 calc PR A 1
H18C H -0.0121 0.8716 -0.0110 0.128 Uiso 0.50 1 calc PR A 1
C19A C -0.0066(3) 0.7791(13) -0.0761(6) 0.114(9) Uani 0.50 1 d PD A 1
H19A H -0.0028 0.7294 -0.0892 0.171 Uiso 0.50 1 calc PR A 1
H19B H -0.0049 0.8269 -0.0935 0.171 Uiso 0.50 1 calc PR A 1
H19C H -0.0210 0.7752 -0.0769 0.171 Uiso 0.50 1 calc PR A 1
C20A C 0.0013(3) 0.7172(12) -0.0030(7) 0.090(8) Uani 0.50 1 d PD A 1
H20D H -0.0134 0.7202 -0.0061 0.135 Uiso 0.50 1 calc PR A 1
H20E H 0.0093 0.7203 0.0288 0.135 Uiso 0.50 1 calc PR A 1
H20F H 0.0042 0.6654 -0.0156 0.135 Uiso 0.50 1 calc PR A 1
C16B C 0.02828(17) 0.7617(8) -0.0520(4) 0.024(3) Uani 0.50 1 d PD A 2
C17B C 0.00480(15) 0.7599(6) -0.0618(4) 0.026(2) Uani 0.50 1 d PD A 2
C18B C -0.00509(15) 0.8466(6) -0.0600(4) 0.033(2) Uani 0.50 1 d PDU A 2
H18D H -0.0190 0.8395 -0.0581 0.050 Uiso 0.50 1 calc PR A 2
H18E H -0.0057 0.8775 -0.0872 0.050 Uiso 0.50 1 calc PR A 2
H18F H 0.0033 0.8767 -0.0337 0.050 Uiso 0.50 1 calc PR A 2
C19B C -0.00378(15) 0.7255(6) -0.1105(3) 0.031(2) Uani 0.50 1 d PDU A 2
H19D H 0.0027 0.6726 -0.1123 0.047 Uiso 0.50 1 calc PR A 2
H19E H -0.0008 0.7641 -0.1315 0.047 Uiso 0.50 1 calc PR A 2
H19F H -0.0186 0.7181 -0.1181 0.047 Uiso 0.50 1 calc PR A 2
C20B C -0.0010(3) 0.6998(11) -0.0301(4) 0.041(4) Uani 0.50 1 d PD A 2
H20G H 0.0036 0.6446 -0.0346 0.062 Uiso 0.50 1 calc PR A 2
H20H H -0.0160 0.6997 -0.0365 0.062 Uiso 0.50 1 calc PR A 2
H20I H 0.0055 0.7168 0.0010 0.062 Uiso 0.50 1 calc PR A 2
C112 C 0.07951(12) 0.9811(3) 0.0390(2) 0.064(2) Uani 1 1 d . A .
C113 C 0.08375(17) 1.0404(4) 0.0723(3) 0.101(3) Uani 1 1 d . . .
H113 H 0.0731 1.0588 0.0835 0.122 Uiso 1 1 calc R A .
C114 C 0.1032(2) 1.0733(4) 0.0896(3) 0.113(4) Uani 1 1 d . A .
H114 H 0.1058 1.1148 0.1119 0.136 Uiso 1 1 calc R . .
C115 C 0.11960(13) 1.0448(4) 0.0737(2) 0.071(2) Uani 1 1 d . . .
H115 H 0.1330 1.0662 0.0862 0.085 Uiso 1 1 calc R A .
C116 C 0.11560(10) 0.9836(3) 0.0390(2) 0.0515(16) Uani 1 1 d . A .
H116 H 0.1263 0.9650 0.0281 0.062 Uiso 1 1 calc R . .
C117 C 0.09540(9) 0.9513(3) 0.02126(19) 0.0392(13) Uani 1 1 d . . .
C118 C 0.09139(7) 0.8692(3) -0.04907(18) 0.0330(12) Uani 1 1 d . A .
C119 C 0.09644(8) 0.9318(3) -0.08222(19) 0.0393(13) Uani 1 1 d . . .
C120 C 0.08246(9) 0.9126(4) -0.13097(19) 0.0585(17) Uani 1 1 d . A .
H12C H 0.0681 0.9200 -0.1327 0.088 Uiso 1 1 calc R . .
H12D H 0.0847 0.8559 -0.1387 0.088 Uiso 1 1 calc R . .
H12E H 0.0859 0.9500 -0.1521 0.088 Uiso 1 1 calc R . .
C121 C 0.09349(10) 1.0234(3) -0.0720(2) 0.0587(18) Uani 1 1 d . A .
H12F H 0.0958 1.0578 -0.0956 0.088 Uiso 1 1 calc R . .
H12G H 0.1033 1.0383 -0.0430 0.088 Uiso 1 1 calc R . .
H12H H 0.0795 1.0318 -0.0709 0.088 Uiso 1 1 calc R . .
C122 C 0.11943(9) 0.9153(4) -0.0794(2) 0.0528(16) Uani 1 1 d . A .
H12I H 0.1229 0.9475 -0.1025 0.079 Uiso 1 1 calc R . .
H12J H 0.1213 0.8568 -0.0843 0.079 Uiso 1 1 calc R . .
H12K H 0.1284 0.9312 -0.0498 0.079 Uiso 1 1 calc R . .
C21A C 0.05294(14) 0.9357(5) 0.0647(3) 0.057(4) Uani 0.50 1 d PG A 1
C22A C 0.03965(16) 0.9951(4) 0.0738(4) 0.089(6) Uani 0.50 1 d PG A 1
H22D H 0.0381 1.0470 0.0594 0.107 Uiso 0.50 1 calc PR A 1
C23A C 0.02874(17) 0.9769(5) 0.1044(4) 0.116(8) Uani 0.50 1 d PG A 1
H23A H 0.0198 1.0166 0.1105 0.140 Uiso 0.50 1 calc PR A 1
C24A C 0.03112(17) 0.8994(6) 0.1259(4) 0.094(6) Uani 0.50 1 d PG A 1
H24A H 0.0238 0.8872 0.1463 0.113 Uiso 0.50 1 calc PR A 1
C25A C 0.04441(16) 0.8400(5) 0.1168(4) 0.073(5) Uani 0.50 1 d PG A 1
H25A H 0.0460 0.7881 0.1312 0.087 Uiso 0.50 1 calc PR A 1
C26A C 0.05533(14) 0.8582(5) 0.0862(4) 0.050(5) Uani 0.50 1 d PG A 1
C21B C 0.04393(9) 0.9184(4) 0.0400(2) 0.020(2) Uani 0.50 1 d PGU A 2
C22B C 0.02650(9) 0.9649(3) 0.0403(2) 0.027(2) Uani 0.50 1 d PG A 2
H22E H 0.0232 1.0137 0.0231 0.032 Uiso 0.50 1 calc PR A 2
C23B C 0.01406(8) 0.9384(4) 0.0664(2) 0.030(2) Uani 0.50 1 d PG A 2
H23B H 0.0024 0.9695 0.0666 0.036 Uiso 0.50 1 calc PR A 2
C24B C 0.01906(10) 0.8655(4) 0.0921(2) 0.032(3) Uani 0.50 1 d PG A 2
H24B H 0.0107 0.8478 0.1095 0.038 Uiso 0.50 1 calc PR A 2
C25B C 0.03649(11) 0.8190(3) 0.0918(2) 0.033(3) Uani 0.50 1 d PG A 2
H25B H 0.0398 0.7703 0.1090 0.039 Uiso 0.50 1 calc PR A 2
C26B C 0.04893(9) 0.8455(4) 0.0658(3) 0.033(3) Uani 0.50 1 d PG A 2
C129 C 0.08428(9) 0.7631(3) 0.0961(2) 0.0407(14) Uani 1 1 d . A .
C130 C 0.09568(10) 0.7895(3) 0.1457(2) 0.0499(16) Uani 1 1 d . . .
C131 C 0.09719(13) 0.8842(4) 0.1495(2) 0.090(3) Uani 1 1 d . A .
H13C H 0.1033 0.9055 0.1275 0.135 Uiso 1 1 calc R . .
H13D H 0.1057 0.8994 0.1798 0.135 Uiso 1 1 calc R . .
H13E H 0.0835 0.9074 0.1438 0.135 Uiso 1 1 calc R . .
C132 C 0.08475(11) 0.7550(4) 0.1791(2) 0.076(2) Uani 1 1 d . A .
H13F H 0.0722 0.7865 0.1761 0.115 Uiso 1 1 calc R . .
H13G H 0.0940 0.7597 0.2098 0.115 Uiso 1 1 calc R . .
H13H H 0.0812 0.6973 0.1721 0.115 Uiso 1 1 calc R . .
C133 C 0.11765(10) 0.7517(4) 0.1601(2) 0.0661(19) Uani 1 1 d . A .
H13I H 0.1167 0.6917 0.1595 0.099 Uiso 1 1 calc R . .
H13J H 0.1252 0.7698 0.1905 0.099 Uiso 1 1 calc R . .
H13K H 0.1249 0.7697 0.1393 0.099 Uiso 1 1 calc R . .

loop_
_atom_site_aniso_label
_atom_site_aniso_U_11
_atom_site_aniso_U_22
_atom_site_aniso_U_33
_atom_site_aniso_U_23
_atom_site_aniso_U_13
_atom_site_aniso_U_12
Ce1 0.02480(14) 0.02066(14) 0.02321(14) 0.00176(11) 0.00829(11) -0.00084(11)
Ce2 0.01922(13) 0.01694(13) 0.02263(14) -0.00183(11) 0.00635(11) -0.00277(10)
Ce3 0.01713(13) 0.01741(13) 0.03421(16) 0.00123(11) 0.00669(11) 0.00023(11)
Ce4 0.01859(15) 0.02415(16) 0.0656(2) 0.01574(15) 0.00555(14) 0.00163(12)
N1 0.028(2) 0.026(2) 0.027(2) -0.0014(17) 0.0108(18) -0.0035(17)
N2 0.036(2) 0.027(2) 0.026(2) 0.0026(18) 0.013(2) 0.0000(18)
N3 0.031(2) 0.027(2) 0.036(2) 0.0013(18) 0.017(2) 0.0046(18)
N4 0.026(2) 0.028(2) 0.031(2) 0.0007(18) 0.0112(18) -0.0052(18)
N5 0.026(2) 0.025(2) 0.020(2) -0.0004(17) 0.0049(17) -0.0057(17)
N6 0.020(2) 0.0204(19) 0.0164(19) -0.0014(16) 0.0059(16) -0.0013(16)
N7 0.021(2) 0.020(2) 0.023(2) 0.0022(16) 0.0050(17) -0.0020(16)
N8 0.025(2) 0.026(2) 0.021(2) -0.0041(17) 0.0054(17) -0.0067(17)
N9 0.019(2) 0.032(2) 0.042(3) 0.010(2) 0.0019(19) -0.0032(18)
N10 0.024(2) 0.021(2) 0.031(2) 0.0000(17) 0.0045(18) -0.0021(17)
N11 0.023(2) 0.021(2) 0.032(2) 0.0009(18) -0.0040(18) -0.0042(17)
N12 0.021(2) 0.028(2) 0.050(3) 0.010(2) 0.013(2) 0.0030(18)
N13 0.081(4) 0.039(3) 0.140(6) 0.038(3) 0.088(4) 0.025(3)
N14 0.020(2) 0.042(3) 0.145(5) 0.053(3) 0.016(3) 0.004(2)
N15 0.032(2) 0.023(2) 0.044(3) 0.006(2) 0.014(2) 0.0011(18)
N16 0.046(3) 0.023(2) 0.104(4) 0.019(3) 0.045(3) 0.016(2)
O14 0.0296(18) 0.0239(17) 0.0268(18) 0.0040(14) 0.0099(15) 0.0001(14)
O2 0.0297(18) 0.0243(18) 0.037(2) 0.0008(15) 0.0173(16) 0.0031(14)
O3 0.046(2) 0.037(2) 0.0212(19) 0.0028(15) 0.0094(16) -0.0172(16)
O4 0.0224(17) 0.0216(16) 0.0283(18) 0.0004(14) 0.0134(14) -0.0016(13)
O5 0.0231(17) 0.0189(16) 0.0285(18) -0.0020(13) 0.0074(14) -0.0033(13)
O6 0.0236(18) 0.0277(18) 0.038(2) -0.0075(15) 0.0128(16) -0.0077(14)
O7 0.0203(17) 0.0264(18) 0.038(2) 0.0031(15) 0.0000(15) -0.0010(14)
O8 0.0205(17) 0.0171(16) 0.0349(19) -0.0016(14) 0.0005(15) -0.0023(13)
O9 0.0280(19) 0.037(2) 0.050(2) 0.0054(17) 0.0194(17) -0.0012(16)
O11 0.039(2) 0.0206(18) 0.045(2) 0.0034(16) 0.0057(17) -0.0022(15)
O12 0.0267(18) 0.0203(17) 0.048(2) 0.0078(15) 0.0170(16) 0.0066(14)
C1 0.029(3) 0.023(3) 0.030(3) 0.002(2) 0.017(2) -0.001(2)
C2 0.028(3) 0.034(3) 0.036(3) 0.009(2) 0.013(2) 0.001(2)
C3 0.035(3) 0.047(3) 0.033(3) -0.003(3) 0.016(3) 0.000(3)
C4 0.046(3) 0.026(3) 0.041(3) -0.006(2) 0.018(3) 0.001(2)
C5 0.044(3) 0.029(3) 0.039(3) 0.000(2) 0.021(3) 0.005(2)
C6 0.033(3) 0.031(3) 0.029(3) -0.004(2) 0.020(2) 0.001(2)
C7 0.036(3) 0.026(3) 0.028(3) 0.001(2) 0.014(2) 0.002(2)
C8 0.037(3) 0.036(3) 0.039(3) 0.002(2) 0.018(3) 0.008(2)
C9 0.033(4) 0.131(7) 0.062(5) -0.004(4) 0.013(3) 0.018(4)
C10 0.058(4) 0.043(4) 0.111(6) 0.009(4) 0.042(4) 0.014(3)
C11 0.034(3) 0.076(5) 0.095(5) 0.041(4) 0.024(4) 0.003(3)
C12 0.027(3) 0.024(3) 0.031(3) 0.000(2) 0.013(2) 0.000(2)
C13 0.037(3) 0.029(3) 0.037(3) -0.003(2) 0.014(3) -0.008(2)
C14 0.032(3) 0.034(3) 0.051(4) 0.001(3) 0.021(3) -0.009(2)
C15 0.031(3) 0.029(3) 0.054(4) -0.003(3) 0.014(3) -0.009(2)
C16 0.037(3) 0.033(3) 0.037(3) -0.001(2) 0.014(3) -0.009(2)
C17 0.032(3) 0.027(3) 0.044(3) 0.004(2) 0.019(3) -0.002(2)
C18 0.038(3) 0.026(3) 0.025(3) -0.002(2) 0.006(2) -0.006(2)
C19 0.036(3) 0.021(3) 0.038(3) 0.003(2) 0.014(2) 0.005(2)
C20 0.068(4) 0.030(3) 0.044(3) -0.005(3) 0.013(3) -0.005(3)
C21 0.037(3) 0.040(3) 0.061(4) 0.010(3) 0.014(3) 0.006(3)
C22 0.048(3) 0.025(3) 0.064(4) 0.006(3) 0.030(3) 0.006(2)
C23 0.025(3) 0.022(2) 0.024(3) 0.003(2) 0.006(2) -0.002(2)
C24 0.032(3) 0.031(3) 0.045(3) 0.005(2) 0.016(3) 0.002(2)
C25 0.049(4) 0.031(3) 0.037(3) 0.012(2) 0.011(3) 0.003(3)
C26 0.035(3) 0.030(3) 0.034(3) 0.007(2) 0.002(2) 0.004(2)
C27 0.031(3) 0.040(3) 0.035(3) 0.005(2) 0.010(2) 0.000(2)
C28 0.033(3) 0.024(3) 0.026(3) 0.006(2) 0.008(2) -0.003(2)
C29 0.026(3) 0.035(3) 0.034(3) 0.003(2) 0.016(2) 0.001(2)
C30 0.039(3) 0.035(3) 0.022(3) -0.003(2) 0.008(2) -0.010(2)
C31 0.203(10) 0.053(5) 0.034(4) 0.003(3) -0.010(5) -0.044(5)
C32 0.058(4) 0.057(4) 0.028(3) -0.005(3) 0.011(3) -0.015(3)
C33 0.038(4) 0.173(8) 0.067(5) -0.054(5) 0.013(4) -0.027(5)
C34 0.019(2) 0.030(3) 0.019(2) 0.000(2) 0.003(2) -0.003(2)
C35 0.033(3) 0.036(3) 0.022(3) 0.003(2) 0.009(2) -0.010(2)
C36 0.032(3) 0.050(3) 0.028(3) 0.007(2) 0.015(2) -0.007(2)
C37 0.025(3) 0.044(3) 0.020(3) -0.005(2) 0.006(2) 0.003(2)
C38 0.019(2) 0.030(3) 0.025(3) 0.001(2) 0.005(2) -0.001(2)
C39 0.014(2) 0.032(3) 0.014(2) 0.001(2) 0.0029(18) -0.0013(19)
C40 0.026(3) 0.021(2) 0.017(2) -0.0048(19) 0.004(2) -0.005(2)
C41 0.023(2) 0.025(3) 0.025(3) 0.003(2) 0.003(2) 0.005(2)
C42 0.017(3) 0.037(3) 0.045(3) 0.006(2) 0.010(2) 0.009(2)
C43 0.038(3) 0.031(3) 0.034(3) -0.002(2) 0.007(2) 0.005(2)
C44 0.022(3) 0.035(3) 0.033(3) 0.000(2) 0.006(2) 0.008(2)
C45 0.027(3) 0.018(2) 0.024(3) 0.0043(19) 0.011(2) -0.004(2)
C46 0.027(3) 0.034(3) 0.027(3) -0.001(2) 0.001(2) -0.014(2)
C47 0.044(3) 0.028(3) 0.037(3) 0.002(2) 0.011(3) -0.015(2)
C48 0.044(3) 0.020(3) 0.046(3) 0.003(2) 0.012(3) -0.002(2)
C49 0.027(3) 0.025(3) 0.032(3) 0.000(2) 0.005(2) -0.004(2)
C50 0.022(2) 0.024(2) 0.024(3) -0.004(2) 0.006(2) -0.009(2)
C51 0.020(2) 0.018(2) 0.031(3) -0.002(2) 0.008(2) 0.0026(19)
C52 0.018(2) 0.033(3) 0.019(2) 0.002(2) 0.0040(19) -0.005(2)
C53 0.028(3) 0.069(4) 0.027(3) 0.013(3) 0.007(2) -0.016(3)
C54 0.041(3) 0.045(3) 0.034(3) -0.004(3) 0.010(3) 0.009(3)
C55 0.026(3) 0.038(3) 0.032(3) 0.010(2) 0.004(2) 0.004(2)
C56 0.023(2) 0.017(2) 0.024(3) -0.0043(19) 0.002(2) -0.0064(19)
C57 0.028(3) 0.023(2) 0.025(3) 0.001(2) 0.008(2) -0.007(2)
C58 0.020(3) 0.024(3) 0.037(3) -0.001(2) 0.000(2) 0.000(2)
C59 0.029(3) 0.028(3) 0.027(3) 0.001(2) 0.000(2) -0.005(2)
C60 0.033(3) 0.027(3) 0.019(3) 0.000(2) 0.012(2) -0.006(2)
C61 0.030(3) 0.018(2) 0.024(3) -0.006(2) 0.007(2) -0.008(2)
C62 0.034(3) 0.023(3) 0.024(3) -0.001(2) 0.011(2) -0.006(2)
C63 0.043(3) 0.028(3) 0.028(3) -0.009(2) 0.011(2) -0.010(2)
C64 0.058(4) 0.031(3) 0.065(4) -0.021(3) 0.018(3) -0.003(3)
C65 0.092(5) 0.037(3) 0.038(3) -0.012(3) 0.024(3) -0.018(3)
C66 0.052(4) 0.035(3) 0.046(3) -0.016(3) 0.021(3) -0.019(3)
C67 0.028(3) 0.027(3) 0.034(3) 0.003(2) 0.003(2) -0.006(2)
C68 0.038(3) 0.025(3) 0.046(3) 0.000(2) 0.004(3) -0.011(2)
C69 0.053(4) 0.029(3) 0.049(4) -0.004(3) 0.017(3) -0.001(3)
C70 0.055(4) 0.039(3) 0.051(4) -0.014(3) 0.022(3) -0.003(3)
C71 0.040(3) 0.027(3) 0.041(3) -0.004(2) 0.014(3) -0.005(2)
C72 0.026(3) 0.024(3) 0.029(3) -0.005(2) 0.001(2) -0.004(2)
C73 0.019(3) 0.028(3) 0.042(3) 0.010(2) 0.005(2) -0.004(2)
C74 0.041(3) 0.036(3) 0.028(3) 0.003(2) -0.005(2) -0.014(2)
C75 0.052(4) 0.064(4) 0.031(3) 0.009(3) 0.007(3) -0.018(3)
C76 0.049(4) 0.046(4) 0.044(3) 0.004(3) -0.014(3) -0.009(3)
C77 0.071(4) 0.040(3) 0.033(3) -0.001(3) -0.001(3) -0.011(3)
C78 0.025(3) 0.019(2) 0.045(3) 0.005(2) 0.009(2) 0.000(2)
C79 0.027(3) 0.024(3) 0.041(3) 0.000(2) 0.003(2) -0.004(2)
C80 0.032(3) 0.026(3) 0.056(4) 0.007(3) 0.013(3) -0.005(2)
C81 0.036(3) 0.031(3) 0.042(3) 0.010(2) 0.008(3) -0.005(2)
C82 0.035(3) 0.030(3) 0.037(3) 0.004(2) 0.000(2) -0.003(2)
C83 0.023(3) 0.016(2) 0.040(3) 0.002(2) -0.001(2) -0.003(2)
C84 0.029(3) 0.019(2) 0.033(3) -0.002(2) 0.004(2) 0.000(2)
C85 0.025(3) 0.012(2) 0.038(3) -0.007(2) -0.003(2) 0.0011(19)
C86 0.037(3) 0.026(3) 0.069(4) -0.014(3) -0.005(3) 0.003(2)
C87 0.042(3) 0.018(3) 0.043(3) -0.001(2) -0.003(3) -0.003(2)
C88 0.041(3) 0.047(4) 0.049(4) -0.003(3) 0.010(3) 0.016(3)
C89 0.026(3) 0.029(3) 0.054(4) 0.012(3) 0.006(3) -0.007(2)
C90 0.039(3) 0.048(4) 0.052(4) 0.012(3) -0.007(3) -0.019(3)
C91 0.041(4) 0.061(4) 0.073(5) 0.017(4) -0.015(3) -0.029(3)
C92 0.033(3) 0.062(4) 0.079(5) 0.039(4) -0.011(3) -0.012(3)
C93 0.022(3) 0.046(4) 0.071(4) 0.015(3) 0.002(3) 0.000(3)
C94 0.018(3) 0.029(3) 0.060(4) 0.014(3) 0.004(3) -0.011(2)
C95 0.016(3) 0.024(3) 0.068(4) 0.015(3) 0.014(3) 0.001(2)
C96 0.026(3) 0.047(4) 0.072(4) 0.026(3) 0.022(3) 0.005(3)
C97 0.048(4) 0.060(4) 0.097(5) 0.030(4) 0.041(4) 0.021(3)
C98 0.037(4) 0.064(4) 0.117(6) 0.023(4) 0.040(4) -0.008(3)
C99 0.053(4) 0.122(7) 0.089(6) 0.041(5) 0.040(4) 0.004(4)
O13 0.019(2) 0.049(3) 0.135(4) 0.049(3) -0.005(2) -0.0018(18)
C10A 0.036(8) 0.032(7) 0.072(12) -0.001(8) 0.033(8) -0.011(6)
C11A 0.048(9) 0.030(7) 0.091(13) 0.025(8) 0.013(9) 0.012(6)
C12A 0.054(5) 0.052(6) 0.069(6) 0.007(4) 0.019(4) -0.001(4)
C13A 0.034(8) 0.026(8) 0.098(13) 0.024(9) 0.000(9) 0.002(6)
C14A 0.035(7) 0.051(9) 0.084(12) 0.015(9) -0.003(8) -0.008(6)
C15A 0.040(5) 0.041(5) 0.051(5) 0.010(4) 0.009(4) 0.006(4)
C10B 0.025(6) 0.019(6) 0.029(7) -0.005(5) 0.001(5) 0.001(5)
C11B 0.022(6) 0.030(6) 0.039(8) 0.005(6) 0.003(6) 0.002(5)
C12B 0.031(6) 0.012(6) 0.033(7) 0.010(5) 0.009(5) 0.003(5)
C13B 0.034(6) 0.041(7) 0.018(6) 0.009(5) -0.002(5) 0.001(5)
C14B 0.032(6) 0.028(6) 0.029(6) -0.007(5) 0.010(5) -0.006(5)
C15B 0.016(4) 0.022(4) 0.023(4) 0.002(3) -0.002(3) 0.004(3)
C16A 0.014(6) 0.059(10) 0.060(11) 0.019(9) -0.009(7) 0.004(6)
C17A 0.043(8) 0.046(9) 0.130(15) 0.042(9) 0.031(10) 0.022(7)
C18A 0.031(7) 0.081(11) 0.151(16) 0.064(11) 0.039(9) 0.014(7)
C19A 0.062(12) 0.14(2) 0.107(17) 0.065(15) -0.018(12) -0.046(13)
C20A 0.022(8) 0.085(14) 0.16(2) 0.078(15) 0.018(13) 0.007(8)
C16B 0.024(6) 0.031(6) 0.014(6) -0.002(5) 0.001(5) -0.001(5)
C17B 0.013(5) 0.031(6) 0.028(7) -0.003(5) -0.002(5) -0.008(5)
C18B 0.020(4) 0.031(4) 0.043(5) 0.002(4) 0.002(3) 0.000(3)
C19B 0.022(4) 0.032(4) 0.039(4) 0.002(3) 0.008(3) -0.005(3)
C20B 0.016(6) 0.066(9) 0.038(8) 0.003(7) 0.005(7) 0.002(6)
C112 0.111(6) 0.017(3) 0.094(5) 0.012(3) 0.074(5) 0.012(3)
C113 0.202(11) 0.025(4) 0.129(8) 0.002(4) 0.126(8) -0.006(5)
C114 0.257(14) 0.028(4) 0.092(7) -0.013(4) 0.109(8) -0.012(6)
C115 0.118(6) 0.029(3) 0.061(5) 0.000(3) 0.023(4) -0.032(4)
C116 0.073(4) 0.022(3) 0.059(4) -0.006(3) 0.020(3) -0.011(3)
C117 0.050(4) 0.015(3) 0.060(4) 0.003(2) 0.027(3) 0.003(2)
C118 0.021(3) 0.027(3) 0.044(3) 0.011(2) 0.000(2) 0.004(2)
C119 0.041(3) 0.025(3) 0.050(4) 0.007(2) 0.011(3) -0.001(2)
C120 0.063(4) 0.049(4) 0.052(4) 0.011(3) 0.001(3) 0.001(3)
C121 0.080(5) 0.028(3) 0.073(5) 0.018(3) 0.030(4) -0.001(3)
C122 0.055(4) 0.052(4) 0.058(4) 0.015(3) 0.028(3) 0.003(3)
C21A 0.052(8) 0.038(7) 0.093(11) 0.018(7) 0.039(8) 0.017(6)
C22A 0.095(12) 0.063(10) 0.147(16) 0.054(10) 0.094(12) 0.048(9)
C23A 0.143(16) 0.081(12) 0.176(19) 0.079(12) 0.124(16) 0.084(12)
C24A 0.099(13) 0.084(12) 0.146(16) 0.068(11) 0.107(13) 0.047(10)
C25A 0.080(11) 0.047(9) 0.126(15) 0.033(9) 0.083(11) 0.038(8)
C26A 0.025(7) 0.028(7) 0.109(13) 0.040(8) 0.039(9) 0.016(5)
C21B 0.016(4) 0.015(4) 0.026(4) -0.004(3) 0.002(3) -0.005(3)
C22B 0.012(5) 0.031(6) 0.029(6) 0.005(4) -0.005(4) 0.004(4)
C23B 0.014(5) 0.029(6) 0.040(6) 0.000(5) -0.001(4) 0.003(4)
C24B 0.017(5) 0.033(6) 0.048(7) 0.009(5) 0.014(5) 0.003(4)
C25B 0.035(7) 0.027(6) 0.037(7) 0.003(5) 0.013(6) 0.006(5)
C26B 0.033(7) 0.025(6) 0.039(7) -0.009(5) 0.005(6) 0.006(5)
C129 0.048(4) 0.021(3) 0.067(4) 0.007(3) 0.039(3) 0.001(3)
C130 0.071(4) 0.028(3) 0.071(4) -0.004(3) 0.051(4) 0.005(3)
C131 0.174(8) 0.029(4) 0.082(5) -0.004(3) 0.061(6) -0.009(4)
C132 0.113(6) 0.045(4) 0.106(6) 0.007(4) 0.083(5) 0.006(4)
C133 0.087(5) 0.061(4) 0.053(4) -0.021(3) 0.026(4) -0.009(4)

loop_
_atom_type_symbol
_atom_type_description
_atom_type_scat_dispersion_real
_atom_type_scat_dispersion_imag
_atom_type_scat_source
C C 0.0033 0.0016 'International Tables Vol C Tables 4.2.6.8 and 6.1.1.4'
H H 0.0000 0.0000 'International Tables Vol C Tables 4.2.6.8 and 6.1.1.4'
N N 0.0061 0.0033 'International Tables Vol C Tables 4.2.6.8 and 6.1.1.4'
O O 0.0106 0.0060 'International Tables Vol C Tables 4.2.6.8 and 6.1.1.4'
Ce Ce -0.2486 2.6331 'International Tables Vol C Tables 4.2.6.8 and 6.1.1.4'

loop_
_geom_angle_atom_site_label_1
_geom_angle_atom_site_label_2
_geom_angle_atom_site_label_3
_geom_angle
O3 Ce1 O4 97.70(10)
O3 Ce1 O2 114.77(11)
O4 Ce1 O2 97.66(10)
O3 Ce1 N3 134.79(11)
O4 Ce1 N3 125.51(11)
O2 Ce1 N3 52.99(11)
O3 Ce1 N4 52.70(11)
O4 Ce1 N4 146.70(11)
O2 Ce1 N4 84.51(11)
N3 Ce1 N4 82.09(12)
O3 Ce1 O14 116.51(11)
O4 Ce1 O14 68.37(9)
O2 Ce1 O14 128.11(10)
N3 Ce1 O14 93.72(11)
N4 Ce1 O14 134.48(11)
O3 Ce1 N2 90.25(12)
O4 Ce1 N2 114.59(11)
O2 Ce1 N2 136.32(11)
N3 Ce1 N2 83.74(12)
N4 Ce1 N2 83.74(12)
O14 Ce1 N2 50.81(11)
O3 Ce1 C29 25.95(11)
O4 Ce1 C29 123.29(11)
O2 Ce1 C29 103.53(12)
N3 Ce1 C29 108.99(13)
N4 Ce1 C29 27.16(12)
O14 Ce1 C29 126.36(12)
N2 Ce1 C29 83.31(13)
O3 Ce1 C18 125.75(12)
O4 Ce1 C18 116.19(11)
O2 Ce1 C18 26.51(11)
N3 Ce1 C18 26.86(12)
N4 Ce1 C18 79.18(12)
O14 Ce1 C18 114.98(12)
N2 Ce1 C18 109.81(13)
C29 Ce1 C18 104.87(13)
O3 Ce1 C7 108.04(12)
O4 Ce1 C7 93.70(11)
O2 Ce1 C7 133.51(11)
N3 Ce1 C7 84.09(12)
N4 Ce1 C7 108.88(12)
O14 Ce1 C7 26.17(11)
N2 Ce1 C7 25.38(12)
C29 Ce1 C7 107.24(13)
C18 Ce1 C7 110.38(13)
O6 Ce2 O14 75.66(10)
O6 Ce2 O8 130.65(10)
O14 Ce2 O8 83.79(10)
O6 Ce2 N8 53.04(11)
O14 Ce2 N8 89.20(11)
O8 Ce2 N8 170.34(11)
O6 Ce2 N6 129.38(10)
O14 Ce2 N6 116.69(10)
O8 Ce2 N6 99.97(10)
N8 Ce2 N6 77.25(11)
O6 Ce2 O5 105.76(10)
O14 Ce2 O5 136.22(9)
O8 Ce2 O5 61.80(9)
N8 Ce2 O5 127.46(10)
N6 Ce2 O5 96.41(10)
O6 Ce2 N7 78.72(11)
O14 Ce2 N7 154.20(10)
O8 Ce2 N7 111.35(10)
N8 Ce2 N7 77.64(11)
N6 Ce2 N7 82.25(11)
O5 Ce2 N7 49.94(10)
O6 Ce2 O4 116.44(10)
O14 Ce2 O4 66.37(9)
O8 Ce2 O4 94.24(9)
N8 Ce2 O4 76.82(11)
N6 Ce2 O4 50.33(10)
O5 Ce2 O4 137.00(9)
N7 Ce2 O4 129.84(10)
O6 Ce2 C62 26.48(11)
O14 Ce2 C62 83.87(11)
O8 Ce2 C62 156.84(12)
N8 Ce2 C62 26.77(12)
N6 Ce2 C62 103.07(12)
O5 Ce2 C62 117.22(11)
N7 Ce2 C62 74.37(12)
O4 Ce2 C62 98.64(11)
O6 Ce2 C51 96.50(11)
O14 Ce2 C51 158.01(11)
O8 Ce2 C51 86.23(11)
N8 Ce2 C51 102.57(12)
N6 Ce2 C51 84.31(11)
O5 Ce2 C51 25.72(10)
N7 Ce2 C51 25.19(11)
O4 Ce2 C51 134.09(10)
C62 Ce2 C51 98.25(12)
O6 Ce2 C40 125.61(11)
O14 Ce2 C40 91.76(11)
O8 Ce2 C40 98.98(10)
N8 Ce2 C40 74.54(11)
N6 Ce2 C40 24.94(11)
O5 Ce2 C40 118.18(10)
N7 Ce2 C40 105.64(11)
O4 Ce2 C40 25.43(10)
C62 Ce2 C40 100.92(12)
C51 Ce2 C40 109.15(12)
O9 Ce3 O12 74.30(10)
O9 Ce3 O5 126.47(11)
O12 Ce3 O5 84.45(10)
O9 Ce3 N12 53.02(13)
O12 Ce3 N12 87.20(11)
O5 Ce3 N12 171.25(11)
O9 Ce3 N10 130.28(11)
O12 Ce3 N10 116.94(11)
O5 Ce3 N10 103.20(10)
N12 Ce3 N10 78.29(13)
O9 Ce3 O7 117.55(11)
O12 Ce3 O7 66.94(10)
O5 Ce3 O7 96.69(9)
N12 Ce3 O7 77.55(12)
N10 Ce3 O7 50.05(11)
O9 Ce3 O8 104.02(11)
O12 Ce3 O8 137.03(10)
O5 Ce3 O8 61.67(9)
N12 Ce3 O8 126.95(11)
N10 Ce3 O8 97.10(10)
O7 Ce3 O8 137.67(10)
O9 Ce3 N11 79.06(12)
O12 Ce3 N11 153.35(11)
O5 Ce3 N11 111.34(10)
N12 Ce3 N11 77.39(12)
N10 Ce3 N11 81.37(12)
O7 Ce3 N11 128.73(11)
O8 Ce3 N11 49.93(10)
O9 Ce3 C95 26.22(14)
O12 Ce3 C95 81.16(12)
O5 Ce3 C95 152.33(14)
N12 Ce3 C95 26.88(14)
N10 Ce3 C95 104.37(14)
O7 Ce3 C95 99.19(13)
O8 Ce3 C95 116.56(12)
N11 Ce3 C95 75.26(12)
O9 Ce3 C84 96.30(12)
O12 Ce3 C84 158.44(11)
O5 Ce3 C84 85.97(11)
N12 Ce3 C84 102.78(12)
N10 Ce3 C84 84.06(12)
O7 Ce3 C84 133.54(11)
O8 Ce3 C84 25.49(10)
N11 Ce3 C84 25.52(11)
C95 Ce3 C84 99.05(13)
O9 Ce3 C73 126.28(12)
O12 Ce3 C73 92.13(12)
O5 Ce3 C73 102.57(11)
N12 Ce3 C73 75.06(13)
N10 Ce3 C73 24.81(11)
O7 Ce3 C73 25.33(10)
O8 Ce3 C73 119.10(11)
N11 Ce3 C73 104.47(12)
C95 Ce3 C73 101.46(15)
C84 Ce3 C73 108.81(13)
O13 Ce4 O11 116.28(14)
O13 Ce4 O7 102.35(12)
O11 Ce4 O7 90.71(11)
O13 Ce4 N14 53.03(13)
O11 Ce4 N14 85.84(14)
O7 Ce4 N14 148.89(15)
O13 Ce4 N15 133.55(12)
O11 Ce4 N15 52.75(12)
O7 Ce4 N15 121.05(11)
N14 Ce4 N15 80.53(13)
O13 Ce4 O12 114.61(13)
O11 Ce4 O12 128.04(10)
O7 Ce4 O12 68.79(10)
N14 Ce4 O12 135.11(16)
N15 Ce4 O12 97.01(12)
O13 Ce4 N16 88.24(17)
O11 Ce4 N16 139.02(12)
O7 Ce4 N16 116.89(12)
N14 Ce4 N16 84.18(18)
N15 Ce4 N16 86.39(14)
O12 Ce4 N16 51.00(12)
O13 Ce4 C16A 29.7(3)
O11 Ce4 C16A 111.1(3)
O7 Ce4 C16A 132.0(3)
N14 Ce4 C16A 28.3(3)
N15 Ce4 C16A 105.7(3)
O12 Ce4 C16A 118.1(3)
N16 Ce4 C16A 73.6(3)
O13 Ce4 C118 125.90(13)
O11 Ce4 C118 26.38(12)
O7 Ce4 C118 109.77(12)
N14 Ce4 C118 79.02(13)
N15 Ce4 C118 26.78(13)
O12 Ce4 C118 117.15(12)
N16 Ce4 C118 112.66(14)
C16A Ce4 C118 107.3(3)
O13 Ce4 C16B 25.4(3)
O11 Ce4 C16B 100.5(2)
O7 Ce4 C16B 124.5(3)
N14 Ce4 C16B 27.8(3)
N15 Ce4 C16B 108.2(3)
O12 Ce4 C16B 130.7(2)
N16 Ce4 C16B 88.4(2)
C16A Ce4 C16B 14.9(3)
C118 Ce4 C16B 102.7(3)
O13 Ce4 C129 105.91(16)
O11 Ce4 C129 135.45(12)
O7 Ce4 C129 93.85(12)
N14 Ce4 C129 110.14(18)
N15 Ce4 C129 88.02(13)
O12 Ce4 C129 25.47(11)
N16 Ce4 C129 26.12(13)
C16A Ce4 C129 98.2(3)
C118 Ce4 C129 113.81(14)
C16B Ce4 C129 112.7(2)
C1 N1 C12 117.9(4)
C1 N1 C23 117.1(4)
C12 N1 C23 117.1(4)
C7 N2 C6 129.5(4)
C7 N2 Ce1 96.2(3)
C6 N2 Ce1 133.3(3)
C18 N3 C17 130.6(4)
C18 N3 Ce1 93.1(3)
C17 N3 Ce1 134.9(3)
C29 N4 C28 132.3(4)
C29 N4 Ce1 91.8(3)
C28 N4 Ce1 135.2(3)
C34 N5 C45 119.3(4)
C34 N5 C56 118.8(4)
C45 N5 C56 118.1(3)
C40 N6 C39 127.9(4)
C40 N6 Ce2 99.0(3)
C39 N6 Ce2 132.7(3)
C51 N7 C50 125.9(4)
C51 N7 Ce2 95.6(3)
C50 N7 Ce2 137.8(3)
C62 N8 C61 129.5(4)
C62 N8 Ce2 92.7(3)
C61 N8 Ce2 136.9(3)
C78 N9 C67 119.4(4)
C78 N9 C89 117.3(4)
C67 N9 C89 119.8(4)
C73 N10 C72 127.6(4)
C73 N10 Ce3 98.5(3)
C72 N10 Ce3 133.2(3)
C84 N11 C83 127.1(4)
C84 N11 Ce3 95.1(3)
C83 N11 Ce3 137.4(3)
C95 N12 C94 130.1(4)
C95 N12 Ce3 92.3(3)
C94 N12 Ce3 137.2(3)
C10A N13 C21B 106.4(8)
C10A N13 C112 109.3(7)
C21B N13 C112 131.5(7)
C10A N13 C21A 126.9(8)
C21B N13 C21A 32.9(4)
C112 N13 C21A 98.7(7)
C10A N13 C10B 19.3(6)
C21B N13 C10B 105.7(6)
C112 N13 C10B 118.7(5)
C21A N13 C10B 134.3(6)
C16A N14 C16B 32.1(6)
C16A N14 C15B 132.1(7)
C16B N14 C15B 127.0(7)
C16A N14 C15A 122.5(9)
C16B N14 C15A 137.0(7)
C15B N14 C15A 27.7(4)
C16A N14 Ce4 89.2(6)
C16B N14 Ce4 92.7(6)
C15B N14 Ce4 137.5(4)
C15A N14 Ce4 127.7(4)
C118 N15 C117 133.2(4)
C118 N15 Ce4 92.2(3)
C117 N15 Ce4 134.1(3)
C129 N16 C26B 143.3(6)
C129 N16 C26A 118.1(6)
C26B N16 C26A 26.5(5)
C129 N16 Ce4 95.9(3)
C26B N16 Ce4 120.8(4)
C26A N16 Ce4 143.8(5)
C7 O14 Ce2 142.6(3)
C7 O14 Ce1 96.1(3)
Ce2 O14 Ce1 112.05(11)
C18 O2 Ce1 97.4(3)
C29 O3 Ce1 99.5(3)
C40 O4 Ce1 150.0(3)
C40 O4 Ce2 95.4(2)
Ce1 O4 Ce2 111.76(11)
C51 O5 Ce3 151.5(3)
C51 O5 Ce2 95.7(2)
Ce3 O5 Ce2 109.94(11)
C62 O6 Ce2 98.5(3)
C73 O7 Ce4 148.0(3)
C73 O7 Ce3 96.4(3)
Ce4 O7 Ce3 111.09(12)
C84 O8 Ce2 151.8(3)
C84 O8 Ce3 95.3(2)
Ce2 O8 Ce3 109.76(10)
C95 O9 Ce3 98.9(3)
C118 O11 Ce4 97.3(3)
C129 O12 Ce3 144.7(3)
C129 O12 Ce4 96.9(3)
Ce3 O12 Ce4 111.50(12)
C2 C1 C6 119.0(4)
C2 C1 N1 122.2(4)
C6 C1 N1 118.8(4)
C1 C2 C3 122.2(5)
C4 C3 C2 119.4(5)
C5 C4 C3 119.8(5)
C4 C5 C6 121.4(5)
N2 C6 C5 121.6(4)
N2 C6 C1 119.4(4)
C5 C6 C1 118.1(4)
N2 C7 O14 113.7(4)
N2 C7 C8 129.4(4)
O14 C7 C8 116.7(4)
N2 C7 Ce1 58.4(2)
O14 C7 Ce1 57.7(2)
C8 C7 Ce1 160.8(3)
C11 C8 C9 112.8(5)
C11 C8 C7 111.3(4)
C9 C8 C7 109.3(4)
C11 C8 C10 107.4(5)
C9 C8 C10 105.2(5)
C7 C8 C10 110.7(4)
C17 C12 C13 120.3(4)
C17 C12 N1 117.7(4)
C13 C12 N1 122.0(4)
C14 C13 C12 120.4(5)
C15 C14 C13 119.4(5)
C16 C15 C14 120.7(5)
C15 C16 C17 120.2(5)
C12 C17 C16 118.9(4)
C12 C17 N3 118.5(4)
C16 C17 N3 122.2(5)
O2 C18 N3 114.9(4)
O2 C18 C19 114.8(4)
N3 C18 C19 130.3(4)
O2 C18 Ce1 56.1(2)
N3 C18 Ce1 60.1(2)
C19 C18 Ce1 166.0(3)
C21 C19 C22 107.3(4)
C21 C19 C18 108.8(4)
C22 C19 C18 114.5(4)
C21 C19 C20 110.2(4)
C22 C19 C20 109.6(4)
C18 C19 C20 106.4(4)
C24 C23 C28 120.8(4)
C24 C23 N1 121.1(4)
C28 C23 N1 118.1(4)
C23 C24 C25 119.8(5)
C26 C25 C24 120.7(5)
C25 C26 C27 119.1(5)
C28 C27 C26 121.3(5)
C23 C28 C27 118.2(4)
C23 C28 N4 118.4(4)
C27 C28 N4 122.6(4)
O3 C29 N4 114.3(4)
O3 C29 C30 117.4(4)
N4 C29 C30 128.3(4)
O3 C29 Ce1 54.6(2)
N4 C29 Ce1 61.0(3)
C30 C29 Ce1 166.3(3)
C31 C30 C32 108.7(5)
C31 C30 C29 108.1(4)
C32 C30 C29 114.1(4)
C31 C30 C33 108.5(6)
C32 C30 C33 109.0(5)
C29 C30 C33 108.3(4)
C35 C34 C39 119.0(4)
C35 C34 N5 121.5(4)
C39 C34 N5 119.5(4)
C36 C35 C34 121.9(4)
C35 C36 C37 118.5(4)
C38 C37 C36 120.6(4)
C37 C38 C39 121.5(4)
C38 C39 C34 118.5(4)
C38 C39 N6 122.6(4)
C34 C39 N6 118.5(4)
N6 C40 O4 115.1(4)
N6 C40 C41 128.6(4)
O4 C40 C41 116.3(4)
N6 C40 Ce2 56.1(2)
O4 C40 Ce2 59.1(2)
C41 C40 Ce2 175.2(3)
C42 C41 C43 110.8(4)
C42 C41 C44 107.3(4)
C43 C41 C44 108.1(4)
C42 C41 C40 114.8(4)
C43 C41 C40 106.8(4)
C44 C41 C40 108.9(4)
C50 C45 C46 119.3(4)
C50 C45 N5 119.2(4)
C46 C45 N5 121.5(4)
C47 C46 C45 120.8(4)
C46 C47 C48 119.8(4)
C49 C48 C47 119.5(5)
C48 C49 C50 120.9(4)
C49 C50 C45 119.6(4)
C49 C50 N7 120.3(4)
C45 C50 N7 119.5(4)
N7 C51 O5 114.6(4)
N7 C51 C52 130.2(4)
O5 C51 C52 115.2(4)
N7 C51 Ce2 59.3(2)
O5 C51 Ce2 58.6(2)
C52 C51 Ce2 158.3(3)
C55 C52 C53 108.5(4)
C55 C52 C51 108.0(4)
C53 C52 C51 116.2(4)
C55 C52 C54 109.1(4)
C53 C52 C54 108.0(4)
C51 C52 C54 106.9(4)
C57 C56 C61 119.8(4)
C57 C56 N5 121.4(4)
C61 C56 N5 118.8(4)
C58 C57 C56 121.2(4)
C59 C58 C57 118.5(4)
C58 C59 C60 121.2(4)
C61 C60 C59 120.2(4)
C60 C61 C56 118.9(4)
C60 C61 N8 121.5(4)
C56 C61 N8 119.0(4)
O6 C62 N8 115.0(4)
O6 C62 C63 115.7(4)
N8 C62 C63 129.2(4)
O6 C62 Ce2 55.1(2)
N8 C62 Ce2 60.6(2)
C63 C62 Ce2 168.7(3)
C65 C63 C66 110.7(4)
C65 C63 C64 108.9(5)
C66 C63 C64 107.3(4)
C65 C63 C62 106.7(4)
C66 C63 C62 115.3(4)
C64 C63 C62 107.6(4)
C68 C67 C72 119.5(5)
C68 C67 N9 121.2(4)
C72 C67 N9 119.3(4)
C69 C68 C67 120.2(5)
C68 C69 C70 120.8(5)
C71 C70 C69 119.1(5)
C72 C71 C70 120.9(5)
C71 C72 C67 119.5(4)
C71 C72 N10 122.2(4)
C67 C72 N10 118.0(4)
N10 C73 O7 114.7(4)
N10 C73 C74 130.3(5)
O7 C73 C74 114.9(4)
N10 C73 Ce3 56.7(3)
O7 C73 Ce3 58.3(2)
C74 C73 Ce3 172.8(4)
C73 C74 C77 115.0(4)
C73 C74 C76 109.8(4)
C77 C74 C76 107.3(4)
C73 C74 C75 106.5(4)
C77 C74 C75 110.0(5)
C76 C74 C75 108.0(4)
C83 C78 C79 120.4(5)
C83 C78 N9 119.2(4)
C79 C78 N9 120.4(4)
C78 C79 C80 120.2(5)
C81 C80 C79 119.6(5)
C80 C81 C82 119.8(5)
C81 C82 C83 121.1(5)
C78 C83 C82 118.8(4)
C78 C83 N11 120.2(4)
C82 C83 N11 120.1(4)
O8 C84 N11 114.9(4)
O8 C84 C85 115.4(4)
N11 C84 C85 129.5(4)
O8 C84 Ce3 59.2(2)
N11 C84 Ce3 59.4(2)
C85 C84 Ce3 156.0(3)
C88 C85 C84 107.2(4)
C88 C85 C86 108.6(4)
C84 C85 C86 116.0(4)
C88 C85 C87 110.3(4)
C84 C85 C87 107.7(4)
C86 C85 C87 107.1(4)
C90 C89 C94 120.3(5)
C90 C89 N9 120.6(5)
C94 C89 N9 119.1(5)
C89 C90 C91 119.6(6)
C92 C91 C90 119.9(6)
C91 C92 C93 121.9(6)
C92 C93 C94 118.8(6)
C89 C94 C93 119.4(5)
C89 C94 N12 118.2(4)
C93 C94 N12 121.7(5)
O9 C95 N12 115.4(4)
O9 C95 C96 115.2(5)
N12 C95 C96 129.4(5)
O9 C95 Ce3 54.8(2)
N12 C95 Ce3 60.8(3)
C96 C95 Ce3 169.0(4)
C98 C96 C97 109.3(5)
C98 C96 C95 114.8(5)
C97 C96 C95 107.1(4)
C98 C96 C99 108.4(5)
C97 C96 C99 109.0(6)
C95 C96 C99 108.2(5)
C16B O13 C16A 31.9(6)
C16B O13 Ce4 101.7(6)
C16A O13 Ce4 93.5(5)
N13 C10A C11A 132.0(8)
N13 C10A C15A 107.9(8)
C11A C10A C15A 120.0
C10A C11A C12A 120.0
C13A C12A C11A 120.0
C14A C13A C12A 120.0
C13A C14A C15A 120.0
C14A C15A C10A 120.0
C14A C15A N14 110.0(6)
C10A C15A N14 128.5(6)
C11B C10B C15B 120.0
C11B C10B N13 116.6(4)
C15B C10B N13 123.3(4)
C12B C11B C10B 120.0
C11B C12B C13B 120.0
C14B C13B C12B 120.0
C15B C14B C13B 120.0
N14 C15B C14B 132.6(5)
N14 C15B C10B 107.3(5)
C14B C15B C10B 120.0
N14 C16A O13 105.4(9)
N14 C16A C17A 129.3(12)
O13 C16A C17A 119.5(11)
N14 C16A Ce4 62.6(5)
O13 C16A Ce4 56.8(4)
C17A C16A Ce4 165.0(10)
C20A C17A C19A 105.3(13)
C20A C17A C18A 111.6(14)
C19A C17A C18A 108.2(13)
C20A C17A C16A 109.9(12)
C19A C17A C16A 106.8(14)
C18A C17A C16A 114.5(12)
O13 C16B N14 111.7(8)
O13 C16B C17B 113.9(10)
N14 C16B C17B 128.6(10)
O13 C16B Ce4 52.9(4)
N14 C16B Ce4 59.5(4)
C17B C16B Ce4 161.7(8)
C20B C17B C16B 110.4(10)
C20B C17B C19B 108.0(9)
C16B C17B C19B 104.9(8)
C20B C17B C18B 110.3(10)
C16B C17B C18B 114.2(9)
C19B C17B C18B 108.7(9)
C113 C112 C117 121.0(7)
C113 C112 N13 122.6(7)
C117 C112 N13 116.4(6)
C112 C113 C114 121.1(8)
C113 C114 C115 120.1(7)
C114 C115 C116 120.0(7)
C117 C116 C115 119.1(6)
N15 C117 C116 122.8(5)
N15 C117 C112 117.6(5)
C116 C117 C112 118.8(6)
O11 C118 N15 116.0(4)
O11 C118 C119 115.7(5)
N15 C118 C119 128.3(5)
O11 C118 Ce4 56.3(2)
N15 C118 Ce4 61.0(3)
C119 C118 Ce4 166.3(3)
C121 C119 C120 108.3(4)
C121 C119 C122 110.2(4)
C120 C119 C122 108.7(5)
C121 C119 C118 114.8(5)
C120 C119 C118 108.8(4)
C122 C119 C118 105.9(4)
C22A C21A C26A 120.0
C22A C21A N13 117.9(5)
C26A C21A N13 119.1(6)
C23A C22A C21A 120.0
C22A C23A C24A 120.0
C25A C24A C23A 120.0
C24A C25A C26A 120.0
C25A C26A C21A 120.0
C25A C26A N16 124.7(5)
C21A C26A N16 114.5(6)
C22B C21B C26B 120.0
C22B C21B N13 124.1(5)
C26B C21B N13 115.4(5)
C21B C22B C23B 120.0
C22B C23B C24B 120.0
C23B C24B C25B 120.0
C26B C25B C24B 120.0
C25B C26B C21B 120.0
C25B C26B N16 117.2(5)
C21B C26B N16 122.7(5)
O12 C129 N16 113.7(5)
O12 C129 C130 118.2(5)
N16 C129 C130 127.8(5)
O12 C129 Ce4 57.6(3)
N16 C129 Ce4 58.0(3)
C130 C129 Ce4 161.8(3)
C133 C130 C131 109.6(6)
C133 C130 C132 106.6(5)
C131 C130 C132 109.9(5)
C133 C130 C129 108.6(4)
C131 C130 C129 110.5(5)
C132 C130 C129 111.6(5)

loop_
_geom_bond_atom_site_label_1
_geom_bond_atom_site_label_2
_geom_bond_distance
Ce1 O3 2.393(3)
Ce1 O4 2.435(3)
Ce1 O2 2.440(3)
Ce1 N3 2.531(4)
Ce1 N4 2.535(4)
Ce1 O14 2.554(3)
Ce1 N2 2.573(4)
Ce1 C29 2.896(5)
Ce1 C18 2.916(5)
Ce1 C7 3.003(5)
Ce2 O6 2.393(3)
Ce2 O14 2.498(3)
Ce2 O8 2.505(3)
Ce2 N8 2.518(3)
Ce2 N6 2.557(3)
Ce2 O5 2.601(3)
Ce2 N7 2.618(3)
Ce2 O4 2.623(3)
Ce2 C62 2.888(5)
Ce2 C51 3.032(5)
Ce2 C40 3.043(4)
Ce3 O9 2.400(3)
Ce3 O12 2.493(3)
Ce3 O5 2.507(3)
Ce3 N12 2.535(4)
Ce3 N10 2.574(4)
Ce3 O7 2.608(3)
Ce3 O8 2.609(3)
Ce3 N11 2.612(4)
Ce3 C95 2.900(5)
Ce3 C84 3.023(4)
Ce3 C73 3.047(5)
Ce4 O13 2.389(3)
Ce4 O11 2.431(3)
Ce4 O7 2.438(3)
Ce4 N14 2.531(4)
Ce4 N15 2.537(4)
Ce4 O12 2.542(3)
Ce4 N16 2.548(5)
Ce4 C16A 2.850(12)
Ce4 C118 2.899(5)
Ce4 C16B 2.934(11)
Ce4 C129 2.988(6)
N1 C1 1.428(5)
N1 C12 1.432(6)
N1 C23 1.434(5)
N2 C7 1.295(6)
N2 C6 1.407(6)
N3 C18 1.320(6)
N3 C17 1.400(6)
N4 C29 1.323(6)
N4 C28 1.414(5)
N5 C34 1.412(5)
N5 C45 1.419(5)
N5 C56 1.441(5)
N6 C40 1.299(5)
N6 C39 1.409(5)
N7 C51 1.297(5)
N7 C50 1.419(5)
N8 C62 1.302(5)
N8 C61 1.416(5)
N9 C78 1.422(6)
N9 C67 1.428(6)
N9 C89 1.437(6)
N10 C73 1.293(5)
N10 C72 1.420(5)
N11 C84 1.308(5)
N11 C83 1.404(5)
N12 C95 1.312(6)
N12 C94 1.418(6)
N13 C10A 1.122(8)
N13 C21B 1.415(7)
N13 C112 1.439(9)
N13 C21A 1.569(9)
N13 C10B 1.648(8)
N14 C16A 1.349(15)
N14 C16B 1.370(13)
N14 C15B 1.385(7)
N14 C15A 1.538(8)
N15 C118 1.307(6)
N15 C117 1.385(6)
N16 C129 1.323(7)
N16 C26B 1.442(6)
N16 C26A 1.491(7)
O14 C7 1.332(5)
O2 C18 1.313(5)
O3 C29 1.285(5)
O4 C40 1.313(5)
O5 C51 1.322(5)
O6 C62 1.301(5)
O7 C73 1.311(5)
O8 C84 1.306(5)
O9 C95 1.297(6)
O11 C118 1.299(5)
O12 C129 1.294(6)
C1 C2 1.367(6)
C1 C6 1.410(6)
C2 C3 1.386(7)
C3 C4 1.373(7)
C4 C5 1.374(7)
C5 C6 1.407(6)
C7 C8 1.535(7)
C8 C11 1.488(7)
C8 C9 1.512(7)
C8 C10 1.550(7)
C12 C17 1.382(6)
C12 C13 1.387(6)
C13 C14 1.387(6)
C14 C15 1.378(7)
C15 C16 1.376(6)
C16 C17 1.405(7)
C18 C19 1.535(6)
C19 C21 1.522(6)
C19 C22 1.526(6)
C19 C20 1.537(7)
C23 C24 1.384(6)
C23 C28 1.389(6)
C24 C25 1.394(6)
C25 C26 1.367(7)
C26 C27 1.399(6)
C27 C28 1.396(6)
C29 C30 1.526(6)
C30 C31 1.509(7)
C30 C32 1.517(7)
C30 C33 1.532(8)
C34 C35 1.395(6)
C34 C39 1.405(6)
C35 C36 1.381(6)
C36 C37 1.390(6)
C37 C38 1.371(6)
C38 C39 1.394(6)
C40 C41 1.546(6)
C41 C42 1.512(6)
C41 C43 1.535(6)
C41 C44 1.540(6)
C45 C50 1.395(6)
C45 C46 1.403(6)
C46 C47 1.381(7)
C47 C48 1.394(7)
C48 C49 1.393(6)
C49 C50 1.387(6)
C51 C52 1.529(6)
C52 C55 1.520(6)
C52 C53 1.525(6)
C52 C54 1.535(6)
C56 C57 1.390(6)
C56 C61 1.402(6)
C57 C58 1.390(6)
C58 C59 1.385(6)
C59 C60 1.389(6)
C60 C61 1.394(6)
C62 C63 1.538(6)
C63 C65 1.519(7)
C63 C66 1.535(6)
C63 C64 1.535(7)
C67 C68 1.393(6)
C67 C72 1.406(6)
C68 C69 1.365(7)
C69 C70 1.398(7)
C70 C71 1.384(7)
C71 C72 1.377(6)
C73 C74 1.525(7)
C74 C77 1.539(7)
C74 C76 1.532(7)
C74 C75 1.547(7)
C78 C83 1.395(6)
C78 C79 1.396(6)
C79 C80 1.400(7)
C80 C81 1.386(7)
C81 C82 1.398(6)
C82 C83 1.393(6)
C84 C85 1.531(6)
C85 C88 1.526(7)
C85 C86 1.529(6)
C85 C87 1.527(6)
C89 C90 1.392(7)
C89 C94 1.399(7)
C90 C91 1.398(8)
C91 C92 1.359(9)
C92 C93 1.391(8)
C93 C94 1.407(7)
C95 C96 1.533(7)
C96 C98 1.522(8)
C96 C97 1.524(7)
C96 C99 1.547(8)
O13 C16B 1.287(13)
O13 C16A 1.416(15)
C10A C11A 1.3900
C10A C15A 1.3900
C11A C12A 1.3900
C12A C13A 1.3900
C13A C14A 1.3900
C14A C15A 1.3900
C10B C11B 1.3900
C10B C15B 1.3900
C11B C12B 1.3900
C12B C13B 1.3900
C13B C14B 1.3900
C14B C15B 1.3900
C16A C17A 1.536(13)
C17A C20A 1.479(15)
C17A C19A 1.489(15)
C17A C18A 1.494(14)
C16B C17B 1.513(13)
C17B C20B 1.505(14)
C17B C19B 1.529(12)
C17B C18B 1.546(12)
C112 C113 1.359(9)
C112 C117 1.424(7)
C113 C114 1.359(12)
C114 C115 1.410(11)
C115 C116 1.411(8)
C116 C117 1.396(7)
C118 C119 1.539(7)
C119 C121 1.523(7)
C119 C120 1.533(7)
C119 C122 1.544(7)
C21A C22A 1.3900
C21A C26A 1.3900
C22A C23A 1.3900
C23A C24A 1.3900
C24A C25A 1.3900
C25A C26A 1.3900
C21B C22B 1.3900
C21B C26B 1.3900
C22B C23B 1.3900
C23B C24B 1.3900
C24B C25B 1.3900
C25B C26B 1.3900
C129 C130 1.539(8)
C130 C133 1.529(8)
C130 C131 1.519(7)
C130 C132 1.536(7)

loop_
_platon_squeeze_void_nr
_platon_squeeze_void_average_x
_platon_squeeze_void_average_y
_platon_squeeze_void_average_z
_platon_squeeze_void_volume
_platon_squeeze_void_count_electrons
_platon_squeeze_void_content
1 0.169 0.240 -0.081 4662 807 hexanes
2 0.669 0.740 -0.081 4662 807 hexanes
